data_7111455
loop_
_publ_author_name
'Suzuki, Masaaki'
'Taniguchi, Ryuichiro'
'Osuka, Atsuhiro'

_publ_section_title
;
 Doubly N-fused meso-aryl substituted hexaphyrins(1.1.1.1.1.1)
;
_journal_issue 23
_journal_name_full 'Chemical Communications'
_journal_page_first 2682
_journal_page_last 2683
_journal_paper_doi 10.1039/b410011e
_journal_year 2004
_chemical_formula_moiety 'C96 H80 F22 N6 O10 '
_chemical_formula_sum 'C96 H80 F22 N6 O10'
_chemical_formula_weight 1895.66
_space_group_IT_number 88
_symmetry_cell_setting tetragonal
_symmetry_Int_Tables_number 88
_symmetry_space_group_name_Hall '-I 4ad'
_symmetry_space_group_name_H-M 'I 41/a :2'
_audit_creation_date 2004-06-23
_audit_creation_method 'by CrystalStructure 3.6.0'
_cell_angle_alpha 90
_cell_angle_beta 90
_cell_angle_gamma 90
_cell_formula_units_Z 8
_cell_length_a 34.436(8)
_cell_length_b 34.436(8)
_cell_length_c 17.721(5)
_cell_measurement_reflns_used 34201
_cell_measurement_temperature 123.1
_cell_measurement_theta_max 27.2
_cell_measurement_theta_min 3.0
_cell_volume 21014(9)
_computing_cell_refinement PROCESS-AUTO
_computing_data_collection PROCESS-AUTO
_computing_data_reduction CrystalStructure
_computing_publication_material 'CrystalStructure 3.6.0'
_computing_structure_refinement CRYSTALS
_computing_structure_solution SIR97
_diffrn_detector_area_resol_mean 10.00
_diffrn_measured_fraction_theta_full 0.9570
_diffrn_measured_fraction_theta_max 0.9570
_diffrn_measurement_device_type 'Rigaku RAXIS-RAPID'
_diffrn_measurement_method \w
_diffrn_radiation_type 'Mo K\a'
_diffrn_radiation_wavelength 0.7107
_diffrn_reflns_limit_h_max 44
_diffrn_reflns_limit_h_min 0
_diffrn_reflns_limit_k_max 44
_diffrn_reflns_limit_k_min 0
_diffrn_reflns_limit_l_max 22
_diffrn_reflns_limit_l_min 0
_diffrn_reflns_number 23548
_diffrn_reflns_theta_full 27.36
_diffrn_reflns_theta_max 27.36
_exptl_absorpt_coefficient_mu 0.130
_exptl_absorpt_correction_type none
_exptl_crystal_colour green
_exptl_crystal_density_diffrn 1.498
_exptl_crystal_density_method 'not measured'
_exptl_crystal_description prism
_exptl_crystal_F_000 9760.00
_exptl_crystal_size_max 0.60
_exptl_crystal_size_mid 0.60
_exptl_crystal_size_min 0.15
_refine_diff_density_max 0.72
_refine_diff_density_min -0.51
_refine_ls_extinction_method none
_refine_ls_goodness_of_fit_ref 1.147
_refine_ls_hydrogen_treatment refall
_refine_ls_number_parameters 644
_refine_ls_number_reflns 3737
_refine_ls_R_factor_gt 0.0940
_refine_ls_shift/su_max 0.0050
_refine_ls_structure_factor_coef F
_refine_ls_weighting_details 'w = 1/[0.0100Fo^2^ + 3.0000\s(Fo^2^) + 0.5000]'
_refine_ls_weighting_scheme calc
_refine_ls_wR_factor_ref 0.1380
_reflns_number_gt 3737
_reflns_number_total 11904
_reflns_threshold_expression F^2^>2.0\s(F^2^)
_cod_data_source_file b410011esup1.cif
_cod_data_source_block neopen-fuse
_cod_depositor_comments
;

2018-09-03
Absurd Z value fixed
                 miguel
;
_cod_original_formula_units_Z 10
_cod_original_sg_symbol_H-M 'I 41/a'
_cod_original_formula_sum 'C96 H80 F22 N6 O10 '
_cod_database_code 7111455

loop_
_symmetry_equiv_pos_site_id
_symmetry_equiv_pos_as_xyz
1 +X,+Y,+Z
2 3/4-Y,1/4+X,1/4+Z
3 1/2-X,-Y,1/2+Z
4 3/4+Y,3/4-X,3/4+Z
5 -X,-Y,-Z
6 3/4+Y,1/4-X,1/4-Z
7 1/2+X,+Y,1/2-Z
8 3/4-Y,3/4+X,3/4-Z
9 1/2+X,1/2+Y,1/2+Z
10 1/4-Y,3/4+X,3/4+Z
11 -X,1/2-Y,+Z
12 1/4+Y,1/4-X,1/4+Z
13 1/2-X,1/2-Y,1/2-Z
14 1/4+Y,3/4-X,3/4-Z
15 +X,1/2+Y,-Z
16 1/4-Y,1/4+X,1/4-Z

loop_
_atom_site_label
_atom_site_type_symbol
_atom_site_fract_x
_atom_site_fract_y
_atom_site_fract_z
_atom_site_U_iso_or_equiv
_atom_site_adp_type
_atom_site_occupancy
_atom_site_symmetry_multiplicity
_atom_site_calc_flag
_atom_site_refinement_flags
F(1) F 0.2073(1) 0.0378(1) 0.7339(4) 0.053(2) Uani 1.00 1 d .
F(2) F 0.1991(2) -0.0321(1) 0.7936(4) 0.068(2) Uani 1.00 1 d .
F(3) F 0.1360(2) 0.0228(2) 1.0034(4) 0.079(2) Uani 1.00 1 d .
F(4) F 0.1452(2) 0.0932(2) 0.9451(4) 0.063(2) Uani 1.00 1 d .
F(5) F 0.1785(1) 0.2470(1) 0.7920(4) 0.054(2) Uani 1.00 1 d .
F(6) F 0.1581(1) 0.3224(1) 0.7833(4) 0.060(2) Uani 1.00 1 d .
F(7) F 0.2751(1) 0.3596(1) 0.9017(3) 0.049(2) Uani 1.00 1 d .
F(8) F 0.4353(1) 0.3279(1) 0.8489(4) 0.053(2) Uani 1.00 1 d .
F(9) F 0.4994(2) 0.3325(2) 0.9280(4) 0.081(2) Uani 1.00 1 d .
F(10) F 0.4272(2) 0.3145(2) 1.1520(4) 0.073(2) Uani 1.00 1 d .
F(11) F 0.3623(1) 0.3095(1) 1.0721(3) 0.053(2) Uani 1.00 1 d .
O(1) O 0.1627(3) -0.0424(2) 0.9305(5) 0.079(3) Uani 1.00 1 d .
O(2) O 0.2031(2) 0.3792(2) 0.8480(5) 0.053(2) Uani 1.00 1 d .
O(3) O 0.4963(2) 0.3274(3) 1.0916(5) 0.103(4) Uani 1.00 1 d .
O(4) O 0.213(3) 0.277(1) 0.062(2) 0.47(5) Uani 1.00 1 d .
O(5) O 0.728(2) 0.261(2) 0.130(3) 0.72(4) Uani 1.00 1 d .
N(1) N 0.1670(2) 0.1532(2) 0.7035(5) 0.038(2) Uani 1.00 1 d .
N(2) N 0.2151(2) 0.1717(2) 0.8202(5) 0.043(2) Uani 1.00 1 d .
N(3) N 0.3000(2) 0.2760(2) 0.8903(5) 0.037(2) Uani 1.00 1 d .
C(1) C 0.1464(3) 0.1515(2) 0.6402(6) 0.037(3) Uani 1.00 1 d .
C(2) C 0.1291(3) 0.1134(3) 0.6325(7) 0.045(3) Uani 1.00 1 d .
C(3) C 0.1396(3) 0.0926(3) 0.6943(7) 0.053(3) Uani 1.00 1 d .
C(4) C 0.1642(3) 0.1175(3) 0.7397(7) 0.049(3) Uani 1.00 1 d .
C(5) C 0.1828(3) 0.1082(3) 0.8058(7) 0.043(3) Uani 1.00 1 d .
C(6) C 0.2075(3) 0.1335(2) 0.8459(6) 0.037(3) Uani 1.00 1 d .
C(7) C 0.2287(3) 0.1274(3) 0.9112(6) 0.042(3) Uani 1.00 1 d .
C(8) C 0.2492(3) 0.1608(3) 0.9279(6) 0.040(3) Uani 1.00 1 d .
C(9) C 0.2409(3) 0.1879(3) 0.8711(7) 0.047(3) Uani 1.00 1 d .
C(10) C 0.2568(2) 0.2268(2) 0.8665(6) 0.040(3) Uani 1.00 1 d .
C(11) C 0.2927(2) 0.2357(2) 0.8951(6) 0.039(3) Uani 1.00 1 d .
C(12) C 0.3264(2) 0.2187(3) 0.9303(6) 0.044(3) Uani 1.00 1 d .
C(13) C 0.3519(3) 0.2469(3) 0.9448(6) 0.048(3) Uani 1.00 1 d .
C(14) C 0.3376(2) 0.2843(3) 0.9178(5) 0.035(3) Uani 1.00 1 d .
C(15) C 0.3595(2) 0.3170(2) 0.9105(6) 0.040(3) Uani 1.00 1 d .
C(16) C 0.1770(3) 0.0682(3) 0.8381(6) 0.040(3) Uani 1.00 1 d .
C(17) C 0.1901(3) 0.0352(3) 0.8025(7) 0.042(3) Uani 1.00 1 d .
C(18) C 0.1849(3) -0.0013(3) 0.8336(8) 0.059(4) Uani 1.00 1 d .
C(19) C 0.1666(3) -0.0071(3) 0.8991(9) 0.064(4) Uani 1.00 1 d .
C(20) C 0.1534(3) 0.0255(3) 0.9375(7) 0.059(4) Uani 1.00 1 d .
C(21) C 0.1591(3) 0.0624(3) 0.9053(7) 0.052(3) Uani 1.00 1 d .
C(22) C 0.2397(2) 0.2638(2) 0.8445(6) 0.041(3) Uani 1.00 1 d .
C(23) C 0.2036(3) 0.2741(3) 0.8149(6) 0.042(3) Uani 1.00 1 d .
C(24) C 0.1933(3) 0.3125(3) 0.8113(6) 0.043(3) Uani 1.00 1 d .
C(25) C 0.2175(3) 0.3418(3) 0.8399(6) 0.040(3) Uani 1.00 1 d .
C(26) C 0.2534(3) 0.3319(2) 0.8653(6) 0.044(3) Uani 1.00 1 d .
C(27) C 0.2658(2) 0.2934(2) 0.8627(6) 0.038(3) Uani 1.00 1 d .
C(28) C 0.3957(3) 0.3184(2) 0.9559(6) 0.038(3) Uani 1.00 1 d .
C(29) C 0.4319(3) 0.3245(3) 0.9244(7) 0.043(3) Uani 1.00 1 d .
C(30) C 0.4659(3) 0.3259(3) 0.9654(7) 0.049(4) Uani 1.00 1 d .
C(31) C 0.4650(3) 0.3231(3) 1.0424(8) 0.061(4) Uani 1.00 1 d .
C(32) C 0.4295(3) 0.3171(3) 1.0768(6) 0.049(4) Uani 1.00 1 d .
C(33) C 0.3961(3) 0.3148(3) 1.0328(7) 0.045(3) Uani 1.00 1 d .
C(34) C 0.1436(9) -0.0695(8) 0.898(2) 0.40(2) Uani 1.00 1 d .
C(35) C 0.1248(9) -0.1017(7) 0.938(1) 0.17(1) Uani 1.00 1 d .
C(36) C 0.1108(9) -0.125(1) 0.873(1) 0.30(2) Uani 1.00 1 d .
C(37) C 0.092(1) -0.091(1) 0.983(2) 0.34(2) Uani 1.00 1 d .
C(38) C 0.1575(9) -0.1218(5) 0.979(1) 0.21(1) Uani 1.00 1 d .
C(39) C 0.5341(4) 0.3244(5) 1.0644(9) 0.104(6) Uani 1.00 1 d .
C(40) C 0.5613(4) 0.3245(4) 1.1329(8) 0.076(5) Uani 1.00 1 d .
C(41) C 0.5519(6) 0.2925(7) 1.187(1) 0.21(1) Uani 1.00 1 d .
C(42) C 0.5611(5) 0.3632(5) 1.171(1) 0.141(8) Uani 1.00 1 d .
C(43) C 0.6025(4) 0.3197(7) 1.099(1) 0.18(1) Uani 1.00 1 d .
C(44) C 0.2099(3) 0.4040(3) 0.7840(6) 0.047(3) Uani 1.00 1 d .
C(45) C 0.1867(3) 0.4414(3) 0.7932(7) 0.048(3) Uani 1.00 1 d .
C(46) C 0.1939(3) 0.4651(3) 0.7205(7) 0.061(4) Uani 1.00 1 d .
C(47) C 0.1437(3) 0.4318(3) 0.7991(7) 0.052(3) Uani 1.00 1 d .
C(48) C 0.2001(3) 0.4646(3) 0.8609(7) 0.061(4) Uani 1.00 1 d .
H(1) H 0.1812 0.1750 0.7211 0.046 Uiso 1.00 1 c R
H(2) H 0.1134 0.1047 0.5919 0.054 Uiso 1.00 1 c R
H(3) H 0.1321 0.0666 0.7055 0.064 Uiso 1.00 1 c R
H(4) H 0.2291 0.1041 0.9397 0.051 Uiso 1.00 1 c R
H(5) H 0.2657 0.1647 0.9702 0.048 Uiso 1.00 1 c R
H(6) H 0.3299 0.1919 0.9412 0.053 Uiso 1.00 1 c R
H(7) H 0.3761 0.2430 0.9695 0.057 Uiso 1.00 1 c R
H(8) H 0.1614 -0.0813 0.8646 0.485 Uiso 1.00 1 c R
H(9) H 0.1236 -0.0570 0.8707 0.485 Uiso 1.00 1 c R
H(10) H 0.1324 -0.1317 0.8424 0.358 Uiso 1.00 1 c R
H(11) H 0.0949 -0.1067 0.8457 0.358 Uiso 1.00 1 c R
H(12) H 0.0966 -0.1463 0.8909 0.358 Uiso 1.00 1 c R
H(13) H 0.0718 -0.0785 0.9550 0.407 Uiso 1.00 1 c R
H(14) H 0.0804 -0.1143 1.0031 0.407 Uiso 1.00 1 c R
H(15) H 0.1010 -0.0747 1.0213 0.407 Uiso 1.00 1 c R
H(16) H 0.1453 -0.1438 1.0005 0.250 Uiso 1.00 1 c R
H(17) H 0.1682 -0.1047 1.0153 0.250 Uiso 1.00 1 c R
H(18) H 0.1797 -0.1298 0.9507 0.250 Uiso 1.00 1 c R
H(19) H 0.2019 0.3911 0.7392 0.056 Uiso 1.00 1 c R
H(20) H 0.2368 0.4099 0.7807 0.056 Uiso 1.00 1 c R
H(21) H 0.1851 0.4505 0.6783 0.073 Uiso 1.00 1 c R
H(22) H 0.1802 0.4890 0.7234 0.073 Uiso 1.00 1 c R
H(23) H 0.2209 0.4701 0.7155 0.073 Uiso 1.00 1 c R
H(24) H 0.1395 0.4150 0.8407 0.063 Uiso 1.00 1 c R
H(25) H 0.1349 0.4188 0.7550 0.063 Uiso 1.00 1 c R
H(26) H 0.1291 0.4549 0.8062 0.063 Uiso 1.00 1 c R
H(27) H 0.1967 0.4489 0.9045 0.073 Uiso 1.00 1 c R
H(28) H 0.1850 0.4876 0.8649 0.073 Uiso 1.00 1 c R
H(29) H 0.2267 0.4713 0.8559 0.073 Uiso 1.00 1 c R
H(30) H 0.5397 0.3458 1.0324 0.125 Uiso 1.00 1 c R
H(31) H 0.5370 0.3009 1.0370 0.125 Uiso 1.00 1 c R
H(32) H 0.5518 0.2687 1.1597 0.256 Uiso 1.00 1 c R
H(33) H 0.5270 0.2969 1.2080 0.256 Uiso 1.00 1 c R
H(34) H 0.5708 0.2918 1.2256 0.256 Uiso 1.00 1 c R
H(35) H 0.5365 0.3676 1.1936 0.169 Uiso 1.00 1 c R
H(36) H 0.5807 0.3639 1.2084 0.169 Uiso 1.00 1 c R
H(37) H 0.5664 0.3824 1.1336 0.169 Uiso 1.00 1 c R
H(38) H 0.6213 0.3211 1.1377 0.215 Uiso 1.00 1 c R
H(39) H 0.6043 0.2952 1.0741 0.215 Uiso 1.00 1 c R
H(40) H 0.6070 0.3398 1.0629 0.215 Uiso 1.00 1 c R

loop_
_atom_site_aniso_label
_atom_site_aniso_U_11
_atom_site_aniso_U_22
_atom_site_aniso_U_33
_atom_site_aniso_U_12
_atom_site_aniso_U_13
_atom_site_aniso_U_23
F(1) 0.050(3) 0.042(3) 0.067(5) -0.001(2) 0.002(3) 0.000(3)
F(2) 0.079(4) 0.036(3) 0.090(5) 0.001(3) -0.018(4) 0.002(3)
F(3) 0.111(5) 0.072(4) 0.055(5) -0.026(4) 0.008(4) 0.015(4)
F(4) 0.074(4) 0.056(4) 0.060(5) -0.010(3) 0.009(3) 0.004(3)
F(5) 0.040(3) 0.041(3) 0.082(5) -0.006(2) -0.017(3) 0.002(3)
F(6) 0.038(3) 0.048(3) 0.095(5) 0.005(2) -0.019(3) 0.006(3)
F(7) 0.042(3) 0.034(3) 0.073(4) -0.001(2) -0.002(3) -0.006(3)
F(8) 0.037(3) 0.057(3) 0.065(5) -0.003(2) 0.002(3) -0.000(3)
F(9) 0.037(3) 0.132(6) 0.073(5) -0.007(3) -0.006(3) 0.009(4)
F(10) 0.059(4) 0.108(5) 0.052(5) -0.003(3) -0.006(4) -0.001(4)
F(11) 0.045(3) 0.057(3) 0.056(4) -0.006(3) 0.003(3) 0.002(3)
O(1) 0.115(6) 0.038(4) 0.084(7) -0.030(4) -0.034(5) 0.014(4)
O(2) 0.039(4) 0.039(4) 0.082(6) 0.007(3) 0.005(4) 0.005(4)
O(3) 0.039(5) 0.19(1) 0.081(7) 0.001(5) -0.004(5) 0.013(7)
O(4) 2.3(3) 0.26(3) 0.25(3) 0.44(8) -0.00(7) 0.02(3)
O(5) 0.76(8) 0.9(1) 0.52(6) -0.39(8) -0.53(7) 0.37(7)
N(1) 0.044(4) 0.027(4) 0.044(6) -0.006(3) -0.007(4) 0.001(4)
N(2) 0.036(4) 0.031(4) 0.063(7) -0.007(3) -0.003(4) -0.004(4)
N(3) 0.033(4) 0.029(4) 0.049(6) 0.002(3) -0.004(4) 0.004(4)
C(1) 0.036(5) 0.037(5) 0.037(7) -0.008(4) -0.002(5) -0.007(5)
C(2) 0.038(5) 0.042(6) 0.054(8) 0.000(4) -0.001(5) 0.010(6)
C(3) 0.032(5) 0.030(5) 0.10(1) -0.011(4) -0.010(6) -0.002(6)
C(4) 0.036(5) 0.029(5) 0.08(1) -0.004(4) 0.005(6) -0.002(6)
C(5) 0.035(5) 0.033(5) 0.062(8) -0.002(4) -0.002(6) 0.006(5)
C(6) 0.044(5) 0.028(5) 0.040(7) -0.005(4) -0.006(5) -0.001(5)
C(7) 0.048(6) 0.037(5) 0.041(7) -0.006(4) -0.001(5) 0.014(5)
C(8) 0.041(5) 0.039(5) 0.040(7) -0.002(4) -0.012(5) 0.002(5)
C(9) 0.037(5) 0.032(5) 0.073(9) 0.007(4) -0.001(5) 0.011(6)
C(10) 0.026(5) 0.037(5) 0.056(7) -0.002(4) -0.010(5) 0.001(5)
C(11) 0.038(5) 0.032(5) 0.045(7) 0.005(4) 0.002(5) -0.006(5)
C(12) 0.032(5) 0.027(5) 0.074(8) 0.002(4) -0.002(5) 0.003(5)
C(13) 0.034(5) 0.038(5) 0.071(9) 0.007(4) 0.001(5) -0.002(6)
C(14) 0.029(5) 0.044(5) 0.032(6) -0.003(4) -0.010(4) -0.008(5)
C(15) 0.031(5) 0.032(5) 0.055(8) -0.002(4) -0.019(5) -0.005(5)
C(16) 0.041(5) 0.041(6) 0.038(7) -0.003(4) -0.010(5) 0.001(5)
C(17) 0.039(5) 0.042(6) 0.046(8) -0.004(5) -0.004(5) -0.000(5)
C(18) 0.060(7) 0.032(6) 0.09(1) -0.004(5) -0.026(7) 0.005(7)
C(19) 0.069(8) 0.035(7) 0.09(1) -0.020(6) -0.006(8) 0.007(7)
C(20) 0.066(7) 0.050(7) 0.060(9) -0.023(6) -0.003(7) 0.014(7)
C(21) 0.064(7) 0.034(6) 0.057(8) -0.008(5) 0.002(6) 0.000(6)
C(22) 0.032(5) 0.030(5) 0.061(7) 0.002(4) 0.000(5) 0.004(5)
C(23) 0.034(5) 0.039(5) 0.053(7) -0.008(4) -0.013(5) -0.002(5)
C(24) 0.035(5) 0.041(5) 0.053(8) 0.008(4) -0.005(5) 0.005(5)
C(25) 0.037(5) 0.038(5) 0.045(7) 0.004(4) -0.002(5) 0.002(5)
C(26) 0.041(5) 0.031(5) 0.061(8) -0.004(4) -0.010(5) -0.002(5)
C(27) 0.035(5) 0.034(5) 0.045(7) 0.002(4) -0.008(5) -0.003(5)
C(28) 0.039(6) 0.028(5) 0.047(8) -0.001(4) -0.001(5) 0.002(5)
C(29) 0.040(6) 0.043(6) 0.046(8) 0.001(4) -0.001(6) -0.003(5)
C(30) 0.025(5) 0.067(7) 0.056(9) -0.008(5) 0.004(6) -0.005(6)
C(31) 0.033(6) 0.090(8) 0.06(1) -0.001(5) -0.005(6) 0.009(7)
C(32) 0.053(7) 0.066(7) 0.026(8) -0.000(5) -0.004(6) 0.003(6)
C(33) 0.032(6) 0.043(6) 0.061(9) -0.001(4) 0.004(6) 0.000(6)
C(34) 0.35(4) 0.21(3) 0.65(7) -0.22(3) -0.33(5) 0.31(4)
C(35) 0.28(3) 0.13(2) 0.08(1) -0.16(2) -0.03(2) 0.00(1)
C(36) 0.27(3) 0.50(5) 0.13(2) -0.04(4) -0.02(2) -0.10(3)
C(37) 0.41(5) 0.50(6) 0.11(2) 0.21(5) 0.00(3) 0.02(3)
C(38) 0.45(4) 0.07(1) 0.11(2) -0.06(2) -0.14(2) 0.04(1)
C(39) 0.072(9) 0.15(1) 0.09(1) -0.009(9) -0.030(9) 0.01(1)
C(40) 0.074(9) 0.089(9) 0.07(1) -0.004(7) -0.030(8) -0.005(8)
C(41) 0.17(2) 0.21(2) 0.26(3) -0.07(2) -0.11(2) 0.11(2)
C(42) 0.11(1) 0.13(1) 0.18(2) 0.01(1) -0.05(1) -0.03(1)
C(43) 0.06(1) 0.28(3) 0.19(2) 0.03(1) -0.04(1) -0.07(2)
C(44) 0.045(6) 0.043(6) 0.052(7) 0.002(4) 0.011(5) 0.010(6)
C(45) 0.037(5) 0.033(5) 0.075(9) 0.005(4) -0.006(6) 0.010(6)
C(46) 0.039(6) 0.049(6) 0.09(1) 0.003(5) -0.004(6) 0.013(7)
C(47) 0.044(6) 0.044(6) 0.069(9) 0.004(5) -0.012(6) -0.005(6)
C(48) 0.053(6) 0.044(6) 0.09(1) 0.003(5) -0.007(7) -0.002(7)

loop_
_atom_type_symbol
_atom_type_description
_atom_type_scat_dispersion_real
_atom_type_scat_dispersion_imag
_atom_type_scat_source
C C 0.003 0.002
;
International Tables for Crystallography
(1992, Vol. C, Tables 4.2.6.8 and 6.1.1.4)
;
H H 0.000 0.000
;
International Tables for Crystallography
(1992, Vol. C, Table 6.1.1.4)
;
O O 0.011 0.006
;
International Tables for Crystallography
(1992, Vol. C, Tables 4.2.6.8 and 6.1.1.4)
;
N N 0.006 0.003
;
International Tables for Crystallography
(1992, Vol. C, Tables 4.2.6.8 and 6.1.1.4)
;
F F 0.017 0.010
;
International Tables for Crystallography
(1992, Vol. C, Tables 4.2.6.8 and 6.1.1.4)
;

loop_
_geom_angle_atom_site_label_1
_geom_angle_atom_site_label_2
_geom_angle_atom_site_label_3
_geom_angle
_geom_angle_site_symmetry_1
_geom_angle_site_symmetry_2
_geom_angle_site_symmetry_3
F(1) C(17) C(16) 120.0(8) . . .
F(1) C(17) C(18) 118.3(9) . . .
F(2) C(18) C(17) 116(1) . . .
F(2) C(18) C(19) 120.3(9) . . .
F(3) C(20) C(19) 121(1) . . .
F(3) C(20) C(21) 119(1) . . .
F(4) C(21) C(16) 120.0(8) . . .
F(4) C(21) C(20) 116(1) . . .
F(5) C(23) C(22) 120.8(7) . . .
F(5) C(23) C(24) 119.6(8) . . .
F(6) C(24) C(23) 119.5(8) . . .
F(6) C(24) C(25) 119.0(8) . . .
F(7) C(26) C(25) 118.5(7) . . .
F(7) C(26) C(27) 120.6(8) . . .
F(8) C(29) C(28) 119.5(9) . . .
F(8) C(29) C(30) 116.6(9) . . .
F(9) C(30) C(29) 118(1) . . .
F(9) C(30) C(31) 121.4(9) . . .
F(10) C(32) C(31) 119(1) . . .
F(10) C(32) C(33) 120.4(9) . . .
F(11) C(33) C(28) 120.8(8) . . .
F(11) C(33) C(32) 115(1) . . .
O(1) C(19) C(18) 122(1) . . .
O(1) C(19) C(20) 119(1) . . .
C(34) O(1) C(19) 121(1) . . .
O(1) C(34) C(35) 124(3) . . .
O(2) C(25) C(24) 119.5(8) . . .
C(44) O(2) C(25) 114.3(8) . . .
O(2) C(25) C(26) 121.5(8) . . .
O(2) C(44) C(45) 109.4(8) . . .
O(3) C(31) C(30) 126.8(9) . . .
C(39) O(3) C(31) 119(1) . . .
O(3) C(31) C(32) 115(1) . . .
O(3) C(39) C(40) 107(1) . . .
C(4) N(1) C(1) 108.2(7) . . .
N(1) C(1) C(2) 109.9(8) . . .
N(1) C(1) C(15) 125.1(8) . . 55613
N(1) C(4) C(3) 107.9(9) . . .
N(1) C(4) C(5) 124.6(8) . . .
N(2) C(6) C(5) 121.5(9) . . .
N(2) C(6) C(7) 108.3(8) . . .
C(9) N(2) C(6) 106.4(8) . . .
N(2) C(9) C(10) 125.3(9) . . .
N(2) C(9) C(8) 109.3(7) . . .
N(3) C(11) C(10) 110.9(7) . . .
C(14) N(3) C(11) 109.8(7) . . .
C(27) N(3) C(11) 107.0(6) . . .
N(3) C(11) C(12) 106.4(7) . . .
N(3) C(14) C(15) 130.0(8) . . .
C(27) N(3) C(14) 143.1(7) . . .
N(3) C(14) C(13) 104.1(7) . . .
N(3) C(27) C(22) 107.9(7) . . .
N(3) C(27) C(26) 130.6(8) . . .
C(1) C(2) C(3) 107.1(9) . . .
C(15) C(1) C(2) 124.9(9) 55613 . .
C(1) C(15) C(14) 127.6(8) . 55613 55613
C(1) C(15) C(28) 115.9(7) . 55613 55613
C(2) C(3) C(4) 106.9(8) . . .
C(3) C(4) C(5) 127.5(9) . . .
C(4) C(5) C(16) 118.4(8) . . .
C(4) C(5) C(6) 124.5(8) . . .
C(16) C(5) C(6) 117.0(9) . . .
C(5) C(6) C(7) 130.2(8) . . .
C(5) C(16) C(17) 122.6(9) . . .
C(5) C(16) C(21) 122.0(9) . . .
C(6) C(7) C(8) 108.8(8) . . .
C(7) C(8) C(9) 107.2(8) . . .
C(8) C(9) C(10) 125.4(9) . . .
C(9) C(10) C(22) 132.1(8) . . .
C(9) C(10) C(11) 121.7(8) . . .
C(22) C(10) C(11) 105.6(7) . . .
C(10) C(11) C(12) 142.7(8) . . .
C(10) C(22) C(23) 133.1(8) . . .
C(10) C(22) C(27) 108.4(7) . . .
C(11) C(12) C(13) 108.6(8) . . .
C(12) C(13) C(14) 110.9(8) . . .
C(13) C(14) C(15) 125.0(8) . . .
C(14) C(15) C(1) 127.6(8) . . 55613
C(14) C(15) C(28) 116.3(8) . . .
C(15) C(1) N(1) 125.1(8) . 55613 55613
C(15) C(1) C(2) 124.9(9) . 55613 55613
C(28) C(15) C(1) 115.9(7) . . 55613
C(15) C(28) C(29) 122(1) . . .
C(15) C(28) C(33) 123.0(8) . . .
C(16) C(17) C(18) 121(1) . . .
C(21) C(16) C(17) 115.5(9) . . .
C(16) C(21) C(20) 123(1) . . .
C(17) C(18) C(19) 122(1) . . .
C(18) C(19) C(20) 117(1) . . .
C(19) C(20) C(21) 119(1) . . .
C(22) C(23) C(24) 119.6(8) . . .
C(27) C(22) C(23) 118.4(8) . . .
C(22) C(27) C(26) 120.2(8) . . .
C(23) C(24) C(25) 121.5(8) . . .
C(24) C(25) C(26) 118.8(8) . . .
C(25) C(26) C(27) 120.4(8) . . .
C(28) C(29) C(30) 123(1) . . .
C(33) C(28) C(29) 114.1(9) . . .
C(28) C(33) C(32) 124.1(9) . . .
C(29) C(30) C(31) 120.3(9) . . .
C(30) C(31) C(32) 117(1) . . .
C(31) C(32) C(33) 119(1) . . .
C(34) C(35) C(36) 99(2) . . .
C(34) C(35) C(37) 115(2) . . .
C(34) C(35) C(38) 104(2) . . .
C(37) C(35) C(36) 107(2) . . .
C(38) C(35) C(36) 111(2) . . .
C(38) C(35) C(37) 116(2) . . .
C(39) C(40) C(41) 111(1) . . .
C(39) C(40) C(42) 110(1) . . .
C(39) C(40) C(43) 104(1) . . .
C(42) C(40) C(41) 111(1) . . .
C(43) C(40) C(41) 111(1) . . .
C(43) C(40) C(42) 106(1) . . .
C(44) C(45) C(47) 109.5(7) . . .
C(44) C(45) C(48) 111.8(8) . . .
C(44) C(45) C(46) 105.8(8) . . .
C(47) C(45) C(46) 109.1(8) . . .
C(48) C(45) C(46) 109.6(8) . . .
C(48) C(45) C(47) 110.9(9) . . .
O(1) C(34) H(8) 105.2575 . . .
O(1) C(34) H(9) 105.8309 . . .
O(2) C(44) H(19) 109.4218 . . .
O(2) C(44) H(20) 109.5391 . . .
O(3) C(39) H(30) 110.0481 . . .
O(3) C(39) H(31) 109.9909 . . .
H(1) N(1) C(1) 125.9685 . . .
H(1) N(1) C(4) 125.8317 . . .
C(1) C(2) H(2) 126.4351 . . .
C(2) C(3) H(3) 126.5588 . . .
H(2) C(2) C(3) 126.4600 . . .
H(3) C(3) C(4) 126.5719 . . .
C(6) C(7) H(4) 125.5897 . . .
H(4) C(7) C(8) 125.5848 . . .
C(7) C(8) H(5) 126.3971 . . .
H(5) C(8) C(9) 126.3864 . . .
C(11) C(12) H(6) 125.6567 . . .
C(12) C(13) H(7) 124.4912 . . .
H(6) C(12) C(13) 125.7510 . . .
H(7) C(13) C(14) 124.6102 . . .
H(8) C(34) C(35) 105.3505 . . .
H(9) C(34) C(35) 105.9150 . . .
H(9) C(34) H(8) 109.4630 . . .
C(35) C(36) H(11) 103.8566 . . .
C(35) C(36) H(10) 108.9529 . . .
C(35) C(36) H(12) 108.5721 . . .
C(35) C(37) H(15) 105.9150 . . .
C(35) C(37) H(13) 114.0565 . . .
C(35) C(37) H(14) 109.2128 . . .
C(35) C(38) H(17) 109.4053 . . .
C(35) C(38) H(18) 119.4195 . . .
C(35) C(38) H(16) 103.3212 . . .
H(11) C(36) H(10) 109.4713 . . .
H(12) C(36) H(10) 112.9513 . . .
H(12) C(36) H(11) 112.5859 . . .
H(15) C(37) H(13) 109.4761 . . .
H(14) C(37) H(13) 106.9618 . . .
H(15) C(37) H(14) 111.2848 . . .
H(17) C(38) H(16) 112.4749 . . .
H(18) C(38) H(16) 109.4821 . . .
H(18) C(38) H(17) 103.0065 . . .
H(30) C(39) C(40) 110.0779 . . .
H(31) C(39) C(40) 109.9724 . . .
H(31) C(39) H(30) 109.4689 . . .
C(40) C(41) H(32) 108.5403 . . .
C(40) C(41) H(33) 109.5840 . . .
C(40) C(41) H(34) 109.5710 . . .
C(40) C(42) H(35) 109.6981 . . .
C(40) C(42) H(37) 107.9290 . . .
C(40) C(42) H(36) 109.5363 . . .
C(40) C(43) H(38) 109.2754 . . .
C(40) C(43) H(39) 109.4858 . . .
C(40) C(43) H(40) 109.3541 . . .
H(33) C(41) H(32) 109.4777 . . .
H(34) C(41) H(32) 110.1510 . . .
H(34) C(41) H(33) 109.4998 . . .
H(37) C(42) H(35) 110.8157 . . .
H(36) C(42) H(35) 109.3709 . . .
H(37) C(42) H(36) 109.4672 . . .
H(39) C(43) H(38) 109.5037 . . .
H(40) C(43) H(38) 109.7223 . . .
H(40) C(43) H(39) 109.4856 . . .
H(19) C(44) C(45) 109.4776 . . .
H(20) C(44) C(45) 109.5561 . . .
H(20) C(44) H(19) 109.4587 . . .
C(45) C(46) H(21) 109.1464 . . .
C(45) C(46) H(22) 109.4411 . . .
C(45) C(46) H(23) 109.4014 . . .
C(45) C(47) H(24) 109.4238 . . .
C(45) C(47) H(25) 111.0211 . . .
C(45) C(47) H(26) 110.1000 . . .
C(45) C(48) H(27) 107.9415 . . .
C(45) C(48) H(29) 110.3144 . . .
C(45) C(48) H(28) 109.3630 . . .
H(22) C(46) H(21) 109.8811 . . .
H(23) C(46) H(21) 109.4790 . . .
H(23) C(46) H(22) 109.4772 . . .
H(25) C(47) H(24) 107.6619 . . .
H(26) C(47) H(24) 109.1241 . . .
H(26) C(47) H(25) 109.4566 . . .
H(29) C(48) H(27) 109.4720 . . .
H(28) C(48) H(27) 110.2188 . . .
H(29) C(48) H(28) 109.5135 . . .

loop_
_geom_bond_atom_site_label_1
_geom_bond_atom_site_label_2
_geom_bond_distance
_geom_bond_site_symmetry_2
F(1) C(17) 1.36(1) .
F(2) C(18) 1.37(1) .
F(3) C(20) 1.31(1) .
F(4) C(21) 1.36(1) .
F(5) C(23) 1.33(1) .
F(6) C(24) 1.35(1) .
F(7) C(26) 1.37(1) .
F(8) C(29) 1.35(1) .
F(9) C(30) 1.35(1) .
F(10) C(32) 1.34(1) .
F(11) C(33) 1.37(1) .
O(1) C(19) 1.35(1) .
O(1) C(34) 1.27(3) .
O(2) C(25) 1.39(1) .
O(2) C(44) 1.44(1) .
O(3) C(31) 1.39(1) .
O(3) C(39) 1.39(2) .
N(1) C(1) 1.33(1) .
N(1) C(4) 1.39(1) .
N(2) C(6) 1.41(1) .
N(2) C(9) 1.39(1) .
N(3) C(11) 1.41(1) .
N(3) C(14) 1.41(1) .
N(3) C(27) 1.41(1) .
C(1) C(2) 1.44(1) .
C(1) C(15) 1.43(1) 55613
C(2) C(3) 1.36(2) .
C(3) C(4) 1.45(1) .
C(4) C(5) 1.37(2) .
C(5) C(6) 1.41(1) .
C(5) C(16) 1.50(1) .
C(6) C(7) 1.38(1) .
C(7) C(8) 1.38(1) .
C(8) C(9) 1.40(1) .
C(9) C(10) 1.45(1) .
C(10) C(11) 1.37(1) .
C(10) C(22) 1.46(1) .
C(11) C(12) 1.44(1) .
C(12) C(13) 1.33(1) .
C(13) C(14) 1.46(1) .
C(14) C(15) 1.36(1) .
C(15) C(1) 1.43(1) 55613
C(15) C(28) 1.48(1) .
C(16) C(17) 1.38(1) .
C(16) C(21) 1.36(2) .
C(17) C(18) 1.38(1) .
C(18) C(19) 1.33(2) .
C(19) C(20) 1.39(2) .
C(20) C(21) 1.41(1) .
C(21) F(4) 1.36(1) .
C(21) C(16) 1.36(2) .
C(21) C(20) 1.41(1) .
C(22) C(23) 1.40(1) .
C(22) C(27) 1.40(1) .
C(23) C(24) 1.37(1) .
C(24) C(25) 1.40(1) .
C(25) C(26) 1.36(1) .
C(26) C(27) 1.39(1) .
C(28) C(29) 1.38(1) .
C(28) C(33) 1.37(2) .
C(29) C(30) 1.38(1) .
C(30) C(31) 1.37(2) .
C(31) C(32) 1.38(1) .
C(32) C(33) 1.39(1) .
C(34) C(35) 1.47(4) .
C(35) C(34) 1.47(4) .
C(35) C(36) 1.49(4) .
C(35) C(37) 1.43(5) .
C(35) C(38) 1.50(4) .
C(36) C(35) 1.49(4) .
C(37) C(35) 1.43(5) .
C(38) C(35) 1.50(4) .
C(39) C(40) 1.53(2) .
C(40) C(41) 1.49(3) .
C(40) C(42) 1.49(2) .
C(40) C(43) 1.55(2) .
C(44) C(45) 1.53(1) .
C(45) C(46) 1.54(2) .
C(45) C(47) 1.52(1) .
C(45) C(48) 1.51(2) .
N(1) H(1) 0.9498 .
C(2) H(2) 0.9501 .
C(3) H(3) 0.9501 .
C(7) H(4) 0.9499 .
C(8) H(5) 0.9502 .
C(12) H(6) 0.9498 .
C(13) H(7) 0.9501 .
C(34) H(8) 0.9500 .
C(34) H(9) 0.9500 .
C(36) H(10) 0.9499 .
C(36) H(11) 0.9502 .
C(36) H(12) 0.9500 .
C(37) H(13) 0.9500 .
C(37) H(14) 0.9499 .
C(37) H(15) 0.9500 .
C(38) H(16) 0.9501 .
C(38) H(17) 0.9501 .
C(38) H(18) 0.9499 .
C(39) H(30) 0.9501 .
C(39) H(31) 0.9501 .
C(41) H(32) 0.9501 .
C(41) H(33) 0.9496 .
C(41) H(34) 0.9501 .
C(42) H(35) 0.9501 .
C(42) H(36) 0.9500 .
C(42) H(37) 0.9503 .
C(43) H(38) 0.9499 .
C(43) H(39) 0.9500 .
C(43) H(40) 0.9500 .
C(44) H(19) 0.9500 .
C(44) H(20) 0.9501 .
C(46) H(21) 0.9500 .
C(46) H(22) 0.9500 .
C(46) H(23) 0.9500 .
C(47) H(24) 0.9500 .
C(47) H(25) 0.9498 .
C(47) H(26) 0.9502 .
C(48) H(27) 0.9500 .
C(48) H(28) 0.9502 .
C(48) H(29) 0.9500 .

loop_
_geom_contact_atom_site_label_1
_geom_contact_atom_site_label_2
_geom_contact_distance
_geom_contact_site_symmetry_2
F(1) F(2) 2.644(8) .
F(1) C(3) 3.08(1) .
F(1) C(4) 3.12(1) .
F(1) C(5) 2.87(1) .
F(1) C(16) 2.37(1) .
F(1) C(18) 2.35(1) .
F(1) C(19) 3.59(2) .
F(1) C(21) 3.56(1) .
F(1) C(44) 3.50(1) 55613
F(1) C(46) 3.50(1) 55613
F(2) F(3) 3.065(8) 54410
F(2) F(4) 3.382(8) 54410
F(2) O(1) 2.75(1) .
F(2) C(7) 3.55(1) 54410
F(2) C(17) 2.34(1) .
F(2) C(19) 2.34(2) .
F(2) C(20) 3.59(1) .
F(2) C(20) 3.04(1) 54410
F(2) C(21) 3.20(1) 54410
F(2) C(34) 2.96(4) .
F(2) C(48) 3.48(1) 54608
F(3) F(2) 3.065(9) 55512
F(3) F(4) 2.654(9) .
F(3) O(1) 2.75(1) .
F(3) C(18) 3.55(2) .
F(3) C(19) 2.36(2) .
F(3) C(21) 2.35(1) .
F(4) F(2) 3.382(8) 55512
F(4) C(5) 2.83(1) .
F(4) C(6) 3.10(1) .
F(4) C(7) 3.16(1) .
F(4) C(16) 2.35(1) .
F(4) C(17) 3.57(1) .
F(4) C(20) 2.35(1) .
F(4) C(36) 3.59(3) 55512
F(4) C(42) 3.50(2) 45404
F(5) F(6) 2.693(7) .
F(5) N(2) 2.927(8) .
F(5) N(3) 3.41(1) 55613
F(5) C(9) 3.28(1) .
F(5) C(10) 3.08(1) .
F(5) C(11) 3.51(1) 55613
F(5) C(22) 2.37(1) .
F(5) C(24) 2.34(1) .
F(6) O(2) 2.747(8) .
F(6) C(23) 2.35(1) .
F(6) C(25) 2.37(1) .
F(6) C(28) 3.55(1) 45404
F(6) C(29) 3.47(1) 45404
F(6) C(30) 3.34(1) 45404
F(6) C(31) 3.20(1) 45404
F(6) C(32) 3.23(1) 45404
F(6) C(33) 3.39(1) 45404
F(6) C(44) 3.33(1) .
F(7) O(2) 2.739(8) .
F(7) N(1) 2.763(9) 55613
F(7) N(3) 3.010(8) .
F(7) C(1) 2.83(1) 55613
F(7) C(2) 3.48(1) 55613
F(7) C(4) 3.36(1) 55613
F(7) C(14) 3.38(1) .
F(7) C(15) 3.260(9) .
F(7) C(25) 2.35(1) .
F(7) C(27) 2.40(1) .
F(7) C(44) 3.42(1) .
F(7) C(46) 3.17(1) 55502
F(7) C(47) 3.22(1) 55502
F(8) F(9) 2.619(8) .
F(8) F(9) 2.814(9) 54608
F(8) C(1) 2.91(1) 55613
F(8) C(2) 3.02(1) 55613
F(8) C(12) 3.53(1) 55614
F(8) C(13) 3.31(1) 55614
F(8) C(15) 2.85(1) .
F(8) C(28) 2.36(1) .
F(8) C(30) 2.32(1) .
F(8) C(31) 3.58(2) .
F(8) C(33) 3.56(1) .
F(8) C(39) 3.28(2) 54608
F(9) F(8) 2.814(7) 55614
F(9) O(3) 2.91(1) .
F(9) C(13) 3.14(1) 55614
F(9) C(14) 3.45(1) 55614
F(9) C(15) 3.44(1) 55614
F(9) C(28) 3.44(1) 55614
F(9) C(29) 2.34(1) .
F(9) C(29) 3.20(1) 55614
F(9) C(31) 2.37(1) .
F(9) C(39) 2.71(2) .
F(10) F(11) 2.650(8) .
F(10) O(3) 2.65(1) .
F(10) C(30) 3.59(1) .
F(10) C(31) 2.36(1) .
F(10) C(33) 2.37(1) .
F(11) C(13) 3.14(1) .
F(11) C(14) 2.99(1) .
F(11) C(15) 2.88(1) .
F(11) C(28) 2.38(1) .
F(11) C(29) 3.59(1) .
F(11) C(32) 2.33(1) .
F(11) C(47) 3.30(1) 55502
O(1) C(18) 2.35(1) .
O(1) C(20) 2.36(1) .
O(1) C(35) 2.43(3) .
O(1) C(36) 3.50(4) .
O(1) C(37) 3.11(4) .
O(1) C(38) 2.87(2) .
O(2) C(24) 2.41(1) .
O(2) C(26) 2.40(1) .
O(2) C(45) 2.42(1) .
O(2) C(47) 2.87(1) .
O(2) C(48) 2.95(1) .
O(3) C(30) 2.47(2) .
O(3) C(32) 2.34(1) .
O(3) C(40) 2.36(1) .
O(3) C(41) 2.82(3) .
O(3) C(42) 2.91(2) .
O(4) O(5) 2.71(9) 65511
O(5) O(4) 2.71(9) 65511
N(1) F(7) 2.763(9) 55613
N(1) N(2) 2.72(1) .
N(1) N(3) 3.16(1) 55613
N(1) C(2) 2.27(1) .
N(1) C(3) 2.30(1) .
N(1) C(5) 2.45(1) .
N(1) C(6) 2.96(1) .
N(1) C(14) 3.05(1) 55613
N(1) C(15) 2.44(1) 55613
N(1) C(26) 3.04(1) 55613
N(1) C(27) 3.18(1) 55613
N(2) C(4) 2.93(1) .
N(2) C(5) 2.47(1) .
N(2) C(7) 2.27(1) .
N(2) C(8) 2.27(1) .
N(2) C(10) 2.52(1) .
N(2) C(22) 3.31(1) .
N(2) C(23) 3.55(1) .
N(2) C(26) 3.46(1) 55613
N(2) C(27) 3.52(1) 55613
N(3) F(5) 3.41(1) 55613
N(3) N(1) 3.16(1) 55613
N(3) C(1) 3.15(1) 55613
N(3) C(10) 2.29(1) .
N(3) C(12) 2.29(1) .
N(3) C(13) 2.27(1) .
N(3) C(15) 2.52(1) .
N(3) C(22) 2.27(1) .
N(3) C(23) 3.58(1) .
N(3) C(26) 2.54(1) .
C(1) F(7) 2.83(1) 55613
C(1) F(8) 2.91(1) 55613
C(1) N(3) 3.15(1) 55613
C(1) C(3) 2.25(1) .
C(1) C(4) 2.20(1) .
C(1) C(5) 3.52(1) .
C(1) C(14) 2.50(1) 55613
C(1) C(26) 3.50(1) 55613
C(1) C(27) 3.57(1) 55613
C(1) C(28) 2.47(1) 55613
C(1) C(29) 3.05(1) 55613
C(1) C(33) 3.59(2) 55613
C(2) F(7) 3.48(1) 55613
C(2) F(8) 3.02(1) 55613
C(2) C(4) 2.26(2) .
C(2) C(5) 3.59(2) .
C(2) C(15) 2.55(1) 55613
C(2) C(28) 2.95(1) 55613
C(2) C(29) 3.16(1) 55613
C(3) C(5) 2.53(2) .
C(3) C(16) 2.98(2) .
C(3) C(17) 3.26(1) .
C(4) F(7) 3.36(1) 55613
C(4) C(6) 2.46(1) .
C(4) C(15) 3.59(1) 55613
C(4) C(16) 2.47(1) .
C(4) C(17) 3.17(1) .
C(4) C(21) 3.50(2) .
C(5) C(7) 2.53(1) .
C(5) C(9) 3.59(1) .
C(5) C(17) 2.53(1) .
C(5) C(21) 2.50(1) .
C(6) C(8) 2.25(1) .
C(6) C(9) 2.24(1) .
C(6) C(16) 2.49(1) .
C(6) C(17) 3.52(1) .
C(6) C(21) 3.14(1) .
C(7) F(2) 3.55(1) 55512
C(7) C(9) 2.24(1) .
C(7) C(16) 3.00(1) .
C(7) C(21) 3.28(1) .
C(8) C(10) 2.54(1) .
C(8) C(11) 3.04(1) .
C(8) C(12) 3.33(1) .
C(9) C(11) 2.47(1) .
C(9) C(12) 3.30(1) .
C(9) C(22) 2.66(1) .
C(9) C(23) 3.39(1) .
C(10) C(12) 2.66(1) .
C(10) C(14) 3.53(1) .
C(10) C(23) 2.62(1) .
C(10) C(23) 3.49(1) 55613
C(10) C(27) 2.32(1) .
C(11) F(5) 3.51(1) 55613
C(11) C(13) 2.25(1) .
C(11) C(14) 2.31(1) .
C(11) C(22) 2.25(1) .
C(11) C(27) 2.27(1) .
C(12) F(8) 3.527(9) 54608
C(12) C(14) 2.30(1) .
C(12) C(15) 3.59(1) .
C(12) C(27) 3.52(1) .
C(13) F(8) 3.31(1) 54608
C(13) F(9) 3.14(1) 54608
C(13) C(15) 2.50(1) .
C(13) C(28) 2.90(1) .
C(13) C(33) 3.20(1) .
C(14) F(9) 3.45(1) 54608
C(14) N(1) 3.05(1) 55613
C(14) C(1) 2.50(1) 55613
C(14) C(26) 3.46(1) .
C(14) C(27) 2.68(1) .
C(14) C(28) 2.42(1) .
C(14) C(29) 3.53(1) .
C(14) C(33) 3.05(1) .
C(15) F(9) 3.44(1) 54608
C(15) N(1) 2.44(1) 55613
C(15) C(2) 2.55(1) 55613
C(15) C(4) 3.59(1) 55613
C(15) C(27) 3.43(1) .
C(15) C(29) 2.52(1) .
C(15) C(33) 2.51(2) .
C(16) C(18) 2.41(1) .
C(16) C(19) 2.83(1) .
C(16) C(20) 2.43(2) .
C(17) C(19) 2.39(2) .
C(17) C(20) 2.73(2) .
C(17) C(21) 2.31(2) .
C(18) C(20) 2.33(2) .
C(18) C(21) 2.69(1) .
C(18) C(34) 2.98(3) .
C(19) C(21) 2.41(1) .
C(19) C(34) 2.29(3) .
C(20) F(2) 3.04(1) 55512
C(20) C(34) 3.36(3) .
C(21) F(1) 3.56(1) .
C(21) F(2) 3.20(1) 55512
C(21) F(3) 2.35(1) .
C(21) C(4) 3.50(2) .
C(21) C(5) 2.50(1) .
C(21) C(6) 3.14(1) .
C(21) C(7) 3.28(1) .
C(21) C(17) 2.31(2) .
C(21) C(18) 2.69(1) .
C(21) C(19) 2.41(1) .
C(22) C(22) 3.55(1) 55613
C(22) C(24) 2.39(1) .
C(22) C(25) 2.79(1) .
C(22) C(26) 2.42(1) .
C(23) C(10) 3.49(1) 55613
C(23) C(25) 2.42(1) .
C(23) C(26) 2.78(1) .
C(23) C(27) 2.40(1) .
C(24) C(26) 2.38(1) .
C(24) C(27) 2.74(1) .
C(24) C(44) 3.24(1) .
C(25) C(27) 2.39(1) .
C(25) C(44) 2.38(1) .
C(26) N(1) 3.04(1) 55613
C(26) N(2) 3.46(1) 55613
C(26) C(1) 3.50(1) 55613
C(26) C(44) 3.24(1) .
C(27) N(1) 3.18(1) 55613
C(27) N(2) 3.52(1) 55613
C(27) C(1) 3.57(1) 55613
C(28) F(6) 3.55(1) 55502
C(28) F(9) 3.44(1) 54608
C(28) C(1) 2.47(1) 55613
C(28) C(2) 2.95(1) 55613
C(28) C(30) 2.44(1) .
C(28) C(31) 2.84(1) .
C(28) C(32) 2.44(2) .
C(29) F(6) 3.47(1) 55502
C(29) F(9) 3.20(1) 54608
C(29) C(1) 3.05(1) 55613
C(29) C(2) 3.16(1) 55613
C(29) C(31) 2.38(2) .
C(29) C(32) 2.71(2) .
C(29) C(33) 2.31(2) .
C(30) F(6) 3.34(1) 55502
C(30) C(32) 2.36(2) .
C(30) C(33) 2.71(1) .
C(30) C(39) 2.93(2) .
C(31) F(6) 3.20(1) 55502
C(31) C(33) 2.40(1) .
C(31) C(39) 2.41(2) .
C(32) F(6) 3.23(1) 55502
C(33) F(6) 3.39(1) 55502
C(33) C(1) 3.59(2) 55613
C(34) C(36) 2.25(5) .
C(34) C(37) 2.45(5) .
C(34) C(38) 2.34(4) .
C(35) O(1) 2.43(3) .
C(36) F(4) 3.59(3) 54410
C(36) C(37) 2.35(5) .
C(36) C(38) 2.47(4) .
C(37) C(38) 2.50(5) .
C(39) F(8) 3.28(2) 55614
C(39) C(41) 2.50(3) .
C(39) C(42) 2.49(2) .
C(39) C(43) 2.44(2) .
C(41) C(42) 2.47(3) .
C(41) C(43) 2.52(3) .
C(42) F(4) 3.50(2) 55502
C(42) C(43) 2.43(3) .
C(44) F(1) 3.50(1) 55613
C(44) C(46) 2.45(1) .
C(44) C(47) 2.49(1) .
C(44) C(48) 2.52(1) .
C(46) F(1) 3.50(1) 55613
C(46) F(7) 3.17(1) 45404
C(46) C(47) 2.50(1) .
C(46) C(48) 2.50(2) .
C(46) C(48) 3.58(1) 45404
C(47) F(7) 3.22(1) 45404
C(47) F(11) 3.30(1) 45404
C(47) C(48) 2.50(1) .
C(48) F(2) 3.48(1) 55614
C(48) C(46) 3.58(1) 55502
F(1) H(3) 2.8185 .
F(1) H(4) 3.0269 54410
F(1) H(20) 2.6480 55613
F(1) H(21) 3.0305 45606
F(1) H(23) 3.5719 45606
F(1) H(23) 2.6422 55613
F(1) H(29) 2.7897 55613
F(2) H(4) 2.6252 54410
F(2) H(8) 2.4779 .
F(2) H(9) 3.0585 .
F(2) H(23) 3.4880 55613
F(2) H(28) 2.9452 54608
F(2) H(29) 3.2841 54608
F(3) H(8) 3.2062 55512
F(3) H(15) 3.5840 .
F(4) H(4) 2.9144 .
F(4) H(8) 3.1143 55512
F(4) H(10) 2.8946 55512
F(4) H(11) 3.4149 55512
F(4) H(36) 2.8418 45404
F(4) H(37) 3.3271 45404
F(4) H(38) 3.0081 45404
F(4) H(40) 3.4745 45404
F(5) H(1) 2.7803 .
F(5) H(30) 3.1231 45404
F(5) H(35) 3.5986 45404
F(5) H(37) 3.1501 45404
F(6) H(2) 2.6674 55616
F(6) H(19) 2.9129 .
F(6) H(24) 3.4082 .
F(6) H(25) 3.4542 .
F(7) H(1) 2.9005 55613
F(7) H(20) 3.0556 .
F(7) H(21) 2.7726 55502
F(7) H(22) 2.7867 55502
F(7) H(25) 2.7981 55502
F(7) H(26) 2.9010 55502
F(8) H(2) 3.0487 55613
F(8) H(6) 3.2614 55614
F(8) H(7) 2.8158 55614
F(8) H(30) 2.8778 54608
F(8) H(31) 2.8296 54608
F(8) H(39) 3.2664 54608
F(8) H(40) 3.1560 54608
F(9) H(7) 2.9843 55614
F(9) H(30) 2.3596 .
F(9) H(31) 2.5686 .
F(10) H(32) 2.9584 65511
F(11) H(7) 2.9600 .
F(11) H(24) 2.9318 55502
F(11) H(25) 3.0506 55502
F(11) H(26) 3.3447 55502
O(1) H(8) 1.7784 .
O(1) H(9) 1.7849 .
O(1) H(11) 3.5506 .
O(1) H(13) 3.3943 .
O(1) H(15) 2.8862 .
O(1) H(17) 2.6264 .
O(1) H(18) 3.0873 .
O(2) H(19) 1.9715 .
O(2) H(20) 1.9729 .
O(2) H(22) 3.4643 55502
O(2) H(24) 2.5173 .
O(2) H(25) 3.1804 .
O(2) H(27) 2.6108 .
O(2) H(29) 3.2769 .
O(3) H(30) 1.9343 .
O(3) H(31) 1.9337 .
O(3) H(32) 3.0306 .
O(3) H(33) 2.5438 .
O(3) H(35) 2.6657 .
O(3) H(37) 3.1579 .
O(4) H(18) 3.4056 55615
N(1) H(2) 3.1800 .
N(1) H(3) 3.2136 .
N(1) H(30) 3.4405 45404
N(1) H(37) 3.5645 45404
N(1) H(40) 3.3098 45404
N(2) H(1) 2.1102 .
N(2) H(4) 3.1843 .
N(2) H(5) 3.1882 .
N(2) H(37) 3.0880 45404
N(3) H(1) 2.6747 55613
N(3) H(6) 3.2031 .
N(3) H(7) 3.1838 .
C(1) H(1) 2.0368 .
C(1) H(2) 2.1496 .
C(1) H(3) 3.1798 .
C(1) H(25) 2.9629 45606
C(2) H(1) 3.1910 .
C(2) H(3) 2.0692 .
C(2) H(6) 2.8991 54410
C(2) H(19) 3.1448 45606
C(2) H(21) 3.1638 45606
C(2) H(25) 2.7952 45606
C(3) H(1) 3.2169 .
C(3) H(2) 2.0683 .
C(3) H(5) 3.2743 54410
C(3) H(6) 2.8413 54410
C(3) H(19) 3.5946 45606
C(3) H(21) 3.1676 45606
C(3) H(40) 3.2211 45404
C(4) H(1) 2.0942 .
C(4) H(2) 3.1810 .
C(4) H(3) 2.1558 .
C(4) H(20) 3.5546 55613
C(4) H(37) 3.5907 45404
C(4) H(40) 3.0039 45404
C(5) H(1) 2.7502 .
C(5) H(3) 2.8710 .
C(5) H(4) 2.8622 .
C(5) H(20) 3.2251 55613
C(5) H(37) 3.4154 45404
C(5) H(40) 3.4228 45404
C(6) H(1) 2.7859 .
C(6) H(4) 2.0835 .
C(6) H(5) 3.1640 .
C(6) H(19) 3.5667 55613
C(6) H(20) 3.3083 55613
C(6) H(37) 3.1804 45404
C(7) H(3) 3.1473 55512
C(7) H(5) 2.0893 .
C(8) H(3) 2.7974 55512
C(8) H(4) 2.0819 .
C(8) H(6) 2.9889 .
C(9) H(1) 3.3888 .
C(9) H(4) 3.1579 .
C(9) H(5) 2.1092 .
C(9) H(6) 3.3095 .
C(10) H(5) 2.8372 .
C(10) H(6) 3.0863 .
C(11) H(5) 2.9355 .
C(11) H(6) 2.1395 .
C(11) H(7) 3.1703 .
C(12) H(2) 3.3764 55512
C(12) H(3) 3.5181 55512
C(12) H(5) 2.8880 .
C(12) H(7) 2.0282 .
C(12) H(39) 3.5238 65511
C(13) H(6) 2.0392 .
C(13) H(39) 3.1012 65511
C(14) H(1) 2.9049 55613
C(14) H(6) 3.2193 .
C(14) H(7) 2.1481 .
C(15) H(1) 2.7359 55613
C(15) H(2) 2.8544 55613
C(15) H(7) 2.8101 .
C(15) H(25) 3.0367 55502
C(16) H(3) 2.8114 .
C(16) H(4) 2.8268 .
C(17) H(3) 2.8470 .
C(17) H(4) 3.1666 54410
C(17) H(20) 3.4764 55613
C(17) H(23) 3.0858 55613
C(18) H(4) 2.9588 54410
C(18) H(8) 2.9235 .
C(18) H(9) 2.9249 .
C(18) H(23) 3.5259 55613
C(18) H(28) 3.5758 54608
C(18) H(29) 3.4889 54608
C(19) H(8) 2.6351 .
C(19) H(9) 2.3231 .
C(20) H(9) 3.2445 .
C(21) H(4) 2.8705 .
C(24) H(19) 3.0070 .
C(25) H(19) 2.5205 .
C(25) H(20) 2.6558 .
C(26) H(1) 2.7333 55613
C(26) H(19) 3.5051 .
C(26) H(20) 3.1295 .
C(27) H(1) 2.5890 55613
C(28) H(2) 2.7970 55613
C(28) H(7) 2.6932 .
C(28) H(25) 3.3059 55502
C(29) H(2) 2.9092 55613
C(29) H(7) 3.4925 .
C(30) H(30) 2.8883 .
C(30) H(31) 2.8907 .
C(31) H(30) 2.6953 .
C(31) H(31) 2.5974 .
C(32) H(32) 3.3608 65511
C(33) H(2) 3.5604 55613
C(33) H(7) 2.7993 .
C(33) H(24) 3.4781 55502
C(33) H(25) 3.3259 55502
C(34) H(10) 2.3929 .
C(34) H(11) 2.3083 .
C(34) H(12) 3.1028 .
C(34) H(13) 2.6849 .
C(34) H(14) 3.2475 .
C(34) H(15) 2.6295 .
C(34) H(16) 3.1328 .
C(34) H(17) 2.5446 .
C(34) H(18) 2.5919 .
C(35) H(8) 1.9458 .
C(35) H(9) 1.9525 .
C(35) H(10) 2.0062 .
C(35) H(11) 1.9455 .
C(35) H(12) 2.0018 .
C(35) H(13) 2.0139 .
C(35) H(14) 1.9601 .
C(35) H(15) 1.9218 .
C(35) H(16) 1.9520 .
C(35) H(17) 2.0251 .
C(35) H(18) 2.1338 .
C(36) H(8) 2.2961 .
C(36) H(9) 2.3687 .
C(36) H(13) 2.5379 .
C(36) H(14) 2.5614 .
C(36) H(15) 3.1604 .
C(36) H(16) 2.6427 .
C(36) H(17) 3.2803 .
C(36) H(18) 2.7521 .
C(36) H(36) 3.1148 44409
C(37) H(8) 3.2031 .
C(37) H(9) 2.5596 .
C(37) H(10) 3.1728 .
C(37) H(11) 2.4858 .
C(37) H(12) 2.4984 .
C(37) H(16) 2.6012 .
C(37) H(17) 2.7368 .
C(37) H(18) 3.3546 .
C(38) H(8) 2.4566 .
C(38) H(9) 3.1612 .
C(38) H(10) 2.5856 .
C(38) H(11) 3.2331 .
C(38) H(12) 2.7431 .
C(38) H(13) 3.3310 .
C(38) H(14) 2.7015 .
C(38) H(15) 2.6411 .
C(39) H(32) 2.6266 .
C(39) H(33) 2.7265 .
C(39) H(34) 3.3196 .
C(39) H(35) 2.7329 .
C(39) H(36) 3.3093 .
C(39) H(37) 2.5962 .
C(39) H(38) 3.2740 .
C(39) H(39) 2.6244 .
C(39) H(40) 2.5674 .
C(40) H(30) 2.0627 .
C(40) H(31) 2.0615 .
C(40) H(32) 2.0072 .
C(40) H(33) 2.0190 .
C(40) H(34) 2.0192 .
C(40) H(35) 2.0215 .
C(40) H(36) 2.0195 .
C(40) H(37) 2.0010 .
C(40) H(38) 2.0710 .
C(40) H(39) 2.0735 .
C(40) H(40) 2.0720 .
C(41) H(30) 3.3169 .
C(41) H(31) 2.7158 .
C(41) H(35) 2.6412 .
C(41) H(36) 2.6782 .
C(41) H(37) 3.2722 .
C(41) H(38) 2.7255 .
C(41) H(39) 2.6912 .
C(41) H(40) 3.3254 .
C(42) H(11) 3.4690 55509
C(42) H(30) 2.6301 .
C(42) H(31) 3.3052 .
C(42) H(32) 3.2770 .
C(42) H(33) 2.6529 .
C(42) H(34) 2.6653 .
C(42) H(38) 2.5972 .
C(42) H(39) 3.2618 .
C(42) H(40) 2.6092 .
C(43) H(7) 3.2306 65511
C(43) H(30) 2.6167 .
C(43) H(31) 2.5861 .
C(43) H(32) 2.7028 .
C(43) H(33) 3.3386 .
C(43) H(34) 2.6802 .
C(43) H(35) 3.2751 .
C(43) H(36) 2.5833 .
C(43) H(37) 2.5692 .
C(44) H(2) 3.4462 55616
C(44) H(21) 2.6088 .
C(44) H(22) 3.2812 .
C(44) H(23) 2.6082 .
C(44) H(24) 2.6522 .
C(44) H(25) 2.6852 .
C(44) H(26) 3.3150 .
C(44) H(27) 2.6761 .
C(44) H(28) 3.3283 .
C(44) H(29) 2.7065 .
C(45) H(19) 2.0486 .
C(45) H(20) 2.0496 .
C(45) H(21) 2.0614 .
C(45) H(22) 2.0648 .
C(45) H(23) 2.0643 .
C(45) H(24) 2.0451 .
C(45) H(25) 2.0633 .
C(45) H(26) 2.0531 .
C(45) H(27) 2.0174 .
C(45) H(28) 2.0342 .
C(45) H(29) 2.0451 .
C(46) H(19) 2.5851 .
C(46) H(20) 2.6316 .
C(46) H(24) 3.3205 .
C(46) H(25) 2.6550 .
C(46) H(26) 2.7237 .
C(46) H(27) 3.3085 .
C(46) H(27) 3.2610 45404
C(46) H(28) 2.6899 .
C(46) H(29) 2.6590 .
C(46) H(29) 3.0052 45404
C(47) H(2) 3.4335 55616
C(47) H(19) 2.6670 .
C(47) H(20) 3.3106 .
C(47) H(21) 2.6517 .
C(47) H(22) 2.6938 .
C(47) H(23) 3.3180 .
C(47) H(27) 2.6768 .
C(47) H(28) 2.6578 .
C(47) H(29) 3.3217 .
C(48) H(19) 3.3254 .
C(48) H(20) 2.6761 .
C(48) H(21) 3.3115 .
C(48) H(22) 2.6665 .
C(48) H(22) 3.1266 55502
C(48) H(23) 2.6821 .
C(48) H(23) 3.3222 55502
C(48) H(24) 2.7190 .
C(48) H(25) 3.3237 .
C(48) H(26) 2.6520 .
H(1) F(7) 2.9005 55613
H(1) N(3) 2.6747 55613
H(1) C(14) 2.9049 55613
H(1) C(15) 2.7359 55613
H(1) C(26) 2.7333 55613
H(1) C(27) 2.5890 55613
H(2) F(6) 2.6674 45606
H(2) F(8) 3.0487 55613
H(2) C(12) 3.3764 54410
H(2) C(15) 2.8544 55613
H(2) C(28) 2.7970 55613
H(2) C(29) 2.9092 55613
H(2) C(33) 3.5604 55613
H(2) C(44) 3.4462 45606
H(2) C(47) 3.4335 45606
H(3) C(7) 3.1473 54410
H(3) C(8) 2.7974 54410
H(3) C(12) 3.5181 54410
H(4) F(1) 3.0269 55512
H(4) F(2) 2.6252 55512
H(4) C(17) 3.1666 55512
H(4) C(18) 2.9588 55512
H(4) C(21) 2.8705 .
H(5) C(3) 3.2743 55512
H(6) F(8) 3.2614 54608
H(6) C(2) 2.8991 55512
H(6) C(3) 2.8413 55512
H(7) F(8) 2.8158 54608
H(7) F(9) 2.9843 54608
H(7) C(43) 3.2306 65511
H(8) F(3) 3.2062 54410
H(8) F(4) 3.1143 54410
H(8) C(35) 1.9458 .
H(9) C(35) 1.9525 .
H(10) F(4) 2.8946 54410
H(10) C(35) 2.0062 .
H(11) F(4) 3.4149 54410
H(11) C(35) 1.9455 .
H(11) C(42) 3.4690 44409
H(12) C(35) 2.0018 .
H(13) C(35) 2.0139 .
H(14) C(35) 1.9601 .
H(15) C(35) 1.9218 .
H(16) C(35) 1.9520 .
H(17) C(35) 2.0251 .
H(18) O(4) 3.4056 54615
H(18) C(35) 2.1338 .
H(19) C(2) 3.1448 55616
H(19) C(3) 3.5946 55616
H(19) C(6) 3.5667 55613
H(20) F(1) 2.6480 55613
H(20) C(4) 3.5546 55613
H(20) C(5) 3.2251 55613
H(20) C(6) 3.3083 55613
H(20) C(17) 3.4764 55613
H(21) F(1) 3.0305 55616
H(21) F(7) 2.7726 45404
H(21) C(2) 3.1638 55616
H(21) C(3) 3.1676 55616
H(22) F(7) 2.7867 45404
H(22) O(2) 3.4643 45404
H(22) C(48) 3.1266 45404
H(23) F(1) 2.6422 55613
H(23) F(1) 3.5719 55616
H(23) F(2) 3.4880 55613
H(23) C(17) 3.0858 55613
H(23) C(18) 3.5259 55613
H(23) C(48) 3.3222 45404
H(24) F(11) 2.9318 45404
H(24) C(33) 3.4781 45404
H(25) F(7) 2.7981 45404
H(25) F(11) 3.0506 45404
H(25) C(1) 2.9629 55616
H(25) C(2) 2.7952 55616
H(25) C(15) 3.0367 45404
H(25) C(28) 3.3059 45404
H(25) C(33) 3.3259 45404
H(26) F(7) 2.9010 45404
H(26) F(11) 3.3447 45404
H(27) C(46) 3.2610 55502
H(28) F(2) 2.9452 55614
H(28) C(18) 3.5758 55614
H(29) F(1) 2.7897 55613
H(29) F(2) 3.2841 55614
H(29) C(18) 3.4889 55614
H(29) C(46) 3.0052 55502
H(30) F(5) 3.1231 55502
H(30) F(8) 2.8778 55614
H(30) N(1) 3.4405 55502
H(31) F(8) 2.8296 55614
H(32) F(10) 2.9584 65511
H(32) C(32) 3.3608 65511
H(35) F(5) 3.5986 55502
H(36) F(4) 2.8418 55502
H(36) C(36) 3.1148 55509
H(37) F(4) 3.3271 55502
H(37) F(5) 3.1501 55502
H(37) N(1) 3.5645 55502
H(37) N(2) 3.0880 55502
H(37) C(4) 3.5907 55502
H(37) C(5) 3.4154 55502
H(37) C(6) 3.1804 55502
H(38) F(4) 3.0081 55502
H(39) F(8) 3.2664 55614
H(39) C(12) 3.5238 65511
H(39) C(13) 3.1012 65511
H(40) F(4) 3.4745 55502
H(40) F(8) 3.1560 55614
H(40) N(1) 3.3098 55502
H(40) C(3) 3.2211 55502
H(40) C(4) 3.0039 55502
H(40) C(5) 3.4228 55502

loop_
_geom_torsion_atom_site_label_1
_geom_torsion_atom_site_label_2
_geom_torsion_atom_site_label_3
_geom_torsion_atom_site_label_4
_geom_torsion
C(34) O(1) C(19) C(18) -63(1)
C(34) O(1) C(19) C(20) 120(1)
C(19) O(1) C(34) C(35) -154(2)
C(44) O(2) C(25) C(24) -92(1)
C(44) O(2) C(25) C(26) 93(1)
C(25) O(2) C(44) C(45) 169.8(7)
C(39) O(3) C(31) C(30) -18(1)
C(39) O(3) C(31) C(32) 164(1)
C(31) O(3) C(39) C(40) -172(1)
C(4) N(1) C(1) C(2) -0.2(8)
C(1) N(1) C(4) C(3) 0(1)
C(1) N(1) C(4) C(5) 177.9(9)
C(9) N(2) C(6) C(5) -178.5(8)
C(9) N(2) C(6) C(7) -0.0(9)
C(6) N(2) C(9) C(8) 0(1)
C(6) N(2) C(9) C(10) 179.6(8)
C(14) N(3) C(11) C(10) -178.0(8)
C(14) N(3) C(11) C(12) 2(1)
C(27) N(3) C(11) C(10) 4(1)
C(27) N(3) C(11) C(12) -174.6(8)
C(11) N(3) C(14) C(13) -3(1)
C(11) N(3) C(14) C(15) 165.5(9)
C(27) N(3) C(14) C(13) 171(1)
C(27) N(3) C(14) C(15) -18(1)
C(11) N(3) C(27) C(22) -5(1)
C(11) N(3) C(27) C(26) 161(1)
C(14) N(3) C(27) C(22) 178(1)
C(14) N(3) C(27) C(26) -14(2)
N(1) C(1) C(2) C(3) 0(1)
C(1) C(2) C(3) C(4) -1(1)
C(2) C(3) C(4) N(1) 1(1)
C(2) C(3) C(4) C(5) -177(1)
N(1) C(4) C(5) C(6) 0(1)
N(1) C(4) C(5) C(16) -179.8(7)
C(3) C(4) C(5) C(6) 177(1)
C(3) C(4) C(5) C(16) -1(1)
C(4) C(5) C(6) N(2) 0(1)
C(4) C(5) C(6) C(7) -177(1)
C(16) C(5) C(6) N(2) 179.7(8)
C(16) C(5) C(6) C(7) 1(1)
C(4) C(5) C(16) C(17) 65(1)
C(4) C(5) C(16) C(21) -115(1)
C(6) C(5) C(16) C(17) -113(1)
C(6) C(5) C(16) C(21) 65(1)
N(2) C(6) C(7) C(8) 0(1)
C(5) C(6) C(7) C(8) 178.8(9)
C(6) C(7) C(8) C(9) 0(1)
C(7) C(8) C(9) N(2) 0(1)
C(7) C(8) C(9) C(10) -179.3(9)
N(2) C(9) C(10) C(11) -150(1)
N(2) C(9) C(10) C(22) 39(1)
C(8) C(9) C(10) C(11) 29(1)
C(8) C(9) C(10) C(22) -140(1)
C(9) C(10) C(11) N(3) -174.3(9)
C(9) C(10) C(11) C(12) 4(2)
C(22) C(10) C(11) N(3) -2(1)
C(22) C(10) C(11) C(12) 176(1)
C(9) C(10) C(22) C(23) -6(2)
C(9) C(10) C(22) C(27) 169(1)
C(11) C(10) C(22) C(23) -177(1)
C(11) C(10) C(22) C(27) -1(1)
N(3) C(11) C(12) C(13) -0.3(9)
C(10) C(11) C(12) C(13) -179(1)
C(11) C(12) C(13) C(14) -2(1)
C(12) C(13) C(14) N(3) 3(1)
C(12) C(13) C(14) C(15) -166(1)
N(3) C(14) C(15) C(28) 171.3(9)
C(13) C(14) C(15) C(28) -21(1)
C(14) C(15) C(28) C(29) 124(1)
C(14) C(15) C(28) C(33) -57(1)
C(5) C(16) C(17) F(1) -3(1)
C(5) C(16) C(17) C(18) 179(1)
C(21) C(16) C(17) F(1) 178.1(8)
C(21) C(16) C(17) C(18) 0(1)
C(5) C(16) C(21) F(4) 1(1)
C(5) C(16) C(21) C(20) -179(1)
C(17) C(16) C(21) F(4) 179.8(6)
C(17) C(16) C(21) C(20) 0(1)
F(1) C(17) C(18) F(2) 2(1)
F(1) C(17) C(18) C(19) -176(1)
C(16) C(17) C(18) F(2) -179.8(6)
C(16) C(17) C(18) C(19) 0(1)
F(2) C(18) C(19) O(1) 2(1)
F(2) C(18) C(19) C(20) 178(1)
C(17) C(18) C(19) O(1) -177(1)
C(17) C(18) C(19) C(20) -1(1)
O(1) C(19) C(20) F(3) -2(1)
O(1) C(19) C(20) C(21) 177(1)
C(18) C(19) C(20) F(3) -178(1)
C(18) C(19) C(20) C(21) 1(1)
F(3) C(20) C(21) F(4) -1(1)
F(3) C(20) C(21) C(16) 179(1)
C(19) C(20) C(21) F(4) 179(1)
C(19) C(20) C(21) C(16) 0(1)
C(10) C(22) C(23) F(5) -8(1)
C(10) C(22) C(23) C(24) 169(1)
C(27) C(22) C(23) F(5) 175.6(9)
C(27) C(22) C(23) C(24) -6(1)
C(10) C(22) C(27) N(3) 4(1)
C(10) C(22) C(27) C(26) -164.0(9)
C(23) C(22) C(27) N(3) -179.3(9)
C(23) C(22) C(27) C(26) 12(1)
F(5) C(23) C(24) F(6) -1(1)
F(5) C(23) C(24) C(25) 175(1)
C(22) C(23) C(24) F(6) -179.3(9)
C(22) C(23) C(24) C(25) -2(1)
F(6) C(24) C(25) O(2) 8(1)
F(6) C(24) C(25) C(26) -177(1)
C(23) C(24) C(25) O(2) -168.0(9)
C(23) C(24) C(25) C(26) 6(1)
O(2) C(25) C(26) F(7) 1(1)
O(2) C(25) C(26) C(27) 174(1)
C(24) C(25) C(26) F(7) -172.1(9)
C(24) C(25) C(26) C(27) 0(1)
F(7) C(26) C(27) N(3) -2(1)
F(7) C(26) C(27) C(22) 162(1)
C(25) C(26) C(27) N(3) -174(1)
C(25) C(26) C(27) C(22) -9(1)
C(15) C(28) C(29) F(8) -2(1)
C(15) C(28) C(29) C(30) -179.9(7)
C(33) C(28) C(29) F(8) 179.0(7)
C(33) C(28) C(29) C(30) 1(1)
C(15) C(28) C(33) F(11) 0(1)
C(15) C(28) C(33) C(32) -178.3(9)
C(29) C(28) C(33) F(11) 178.7(7)
C(29) C(28) C(33) C(32) 0(1)
F(8) C(29) C(30) F(9) 3(1)
F(8) C(29) C(30) C(31) 179(1)
C(28) C(29) C(30) F(9) -179.4(9)
C(28) C(29) C(30) C(31) -3(1)
F(9) C(30) C(31) O(3) 2(1)
F(9) C(30) C(31) C(32) 178(1)
C(29) C(30) C(31) O(3) -174(1)
C(29) C(30) C(31) C(32) 2(1)
O(3) C(31) C(32) F(10) -2(1)
O(3) C(31) C(32) C(33) 176(1)
C(30) C(31) C(32) F(10) -179(1)
C(30) C(31) C(32) C(33) -1(1)
F(10) C(32) C(33) F(11) 0(1)
F(10) C(32) C(33) C(28) 177.7(9)
C(31) C(32) C(33) F(11) -178.9(9)
C(31) C(32) C(33) C(28) 0(1)
O(1) C(34) C(35) C(36) -175(3)
O(1) C(34) C(35) C(37) 69(4)
O(1) C(34) C(35) C(38) -59(3)
O(3) C(39) C(40) C(41) 57(1)
O(3) C(39) C(40) C(42) -68(1)
O(3) C(39) C(40) C(43) 178(1)
O(2) C(44) C(45) C(46) -177.0(8)
O(2) C(44) C(45) C(47) -59(1)
O(2) C(44) C(45) C(48) 63(1)
